data_7200528
loop_
_publ_author_name
'Cunha-Silva, Lu\'is'
'Lima, S\'ergio'
'Ananias, Duarte'
'Silva, Patr\'icia'
'Mafra, Lu\'is'
'Carlos, Lu\'is D.'
'Pillinger, Martyn'
'Valente, Anabela A.'
'Almeida Paz, Filipe A.'
'Rocha, Jo\~ao'

_publ_section_title
;
 Multi-functional rare-earth hybrid layered networks: photoluminescence
 and catalysis studies
;
_journal_issue 17
_journal_name_full 'Journal of Materials Chemistry'
_journal_page_first 2618
_journal_paper_doi 10.1039/b817381h
_journal_volume 19
_journal_year 2009
_chemical_formula_moiety 'C4 H10 Er N O9 P2'
_chemical_formula_sum 'C4 H10 Er N O9 P2'
_chemical_formula_weight 445.33
_chemical_name_systematic
;
?
;
_space_group_IT_number 61
_symmetry_cell_setting orthorhombic
_symmetry_space_group_name_Hall '-P 2ac 2ab'
_symmetry_space_group_name_H-M 'P b c a'
_audit_creation_date '02 October 2008'
_audit_creation_method 'Manual editing plus fullprof.2k'
_cell_angle_alpha 90.00000
_cell_angle_beta 90.00000
_cell_angle_gamma 90.00000
_cell_formula_units_Z 8
_cell_length_a 9.6224(14)
_cell_length_b 10.0504(15)
_cell_length_c 20.334(3)
_cell_measurement_temperature 298
_cell_volume 1966.5(5)
_computing_molecular_graphics 'Crystal Impact Diamond 3.1f'
_computing_structure_refinement FULLPROF
_computing_structure_solution eXpo2004
_diffrn_ambient_temperature 298
_diffrn_detector 'Imaging Plate'
_diffrn_detector_type 'MAR 345'
_diffrn_measurement_method Debye-Scherrer
_diffrn_radiation_monochromator 0.71013(1)
_diffrn_radiation_type X-ray
_diffrn_source Synchrotron
_exptl_crystal_density_diffrn 3.008
_pd_instr_location
;
MAR 345 Imaging Plate instrument belonging to the Swiss-Norwegian BM01a
beam line (bending magnet source) at the European Synchrotron Radiation
Facility (ESRF), Grenoble, France.
;
_pd_meas_2theta_range_inc 0.035838
_pd_meas_2theta_range_max 49.00845
_pd_meas_2theta_range_min 2.02483
_pd_meas_number_of_points 1312
_pd_meas_scan_method cont
_pd_proc_2theta_range_inc 0.035838
_pd_proc_2theta_range_max 49.0180
_pd_proc_2theta_range_min 2.0344
_pd_proc_ls_background_function 'Fixed points'
_pd_proc_ls_pref_orient_corr
;
None
;
_pd_proc_ls_profile_function Gaussian
_pd_proc_ls_prof_R_factor 5.5447
_pd_proc_ls_prof_wR_expected 1.4244
_pd_proc_ls_prof_wR_factor 7.1157
_pd_proc_wavelength 0.710130
_pd_spec_mounting
;
Hilgenberg borosilicate glass capillary
(ca. 0.4 mm of diameter)
;
_refine_ls_number_parameters 62
_refine_ls_number_reflns 2062
_refine_ls_number_restraints 27
_refine_ls_R_I_factor 10.3520
_cod_data_source_file b817381h.txt
_cod_data_source_block 11
_cod_depositor_comments
;
The following automatic conversions were performed:
'_symmetry_cell_setting' value 'Orthorhombic' changed to 'orthorhombic'
according to '/home/saulius/struct/CIF-dictionaries/cif_core.dic'
dictionary named 'cif_core.dic' version 2.4.1 from 2010-06-29.

Automatic conversion script
Id: cif_fix_enum 1527 2010-12-29 10:47:43Z saulius 
;
_cod_original_cell_volume 1966.4(5)
_cod_database_code 7200528
_pd_proc_ls_prof_cr_factor 12.4685
_pd_proc_ls_prof_cwr_factor 13.6600
_pd_proc_ls_prof_cwr_expected 2.7344
_pd_proc_ls_prof_chi2 24.9566
_pd_proc_ls_prof_echi2 24.9566

loop_
_symmetry_equiv_pos_as_xyz
'x, y, z'
'x+1/2, -y+1/2, -z'
'-x, y+1/2, -z+1/2'
'-x+1/2, -y, z+1/2'
'-x, -y, -z'
'-x-1/2, y-1/2, z'
'x, -y-1/2, z-1/2'
'x-1/2, y, -z-1/2'

loop_
_atom_site_label
_atom_site_fract_x
_atom_site_fract_y
_atom_site_fract_z
_atom_site_U_iso_or_equiv
_atom_site_occupancy
_atom_site_adp_type
_atom_site_type_symbol
ER1 0.3627(4) 0.5428(4) 0.33483(19) 0.01267 1.00000 Uiso ER
P1 1.0943(8) 0.7288(8) 0.4133(4) 0.01267 1.00000 Uiso P
P2 1.0247(8) 0.3793(8) 0.3071(4) 0.01267 1.00000 Uiso P
O2 0.53039(11) 0.603(4) 0.4298(8) 0.01267 1.00000 Uiso O
C1 0.63813(8) 0.5745(6) 0.39954(20) 0.01267 1.00000 Uiso C
O4 1.143(2) 0.8731(7) 0.4058(11) 0.01267 1.00000 Uiso O
O6 0.9351(16) 0.4452(14) 0.2542(12) 0.01267 1.00000 Uiso O
O8 1.1724(11) 0.4319(14) 0.3030(12) 0.01267 1.00000 Uiso O
O1 0.6269(5) 0.498(2) 0.3519(10) 0.01267 1.00000 Uiso O
O7 1.0216(18) 0.2293(7) 0.2976(13) 0.01267 1.00000 Uiso O
O5 1.2191(18) 0.6365(13) 0.4065(11) 0.01267 1.00000 Uiso O
O1W 0.238(4) 0.681(4) 0.2514(17) 0.01267 1.00000 Uiso O
O3 1.033(2) 0.7119(14) 0.4825(8) 0.01267 1.00000 Uiso O
H3 1.04217 0.78399 0.50387 0.01267 1.00000 Uiso H
C2 0.77875(10) 0.6010(12) 0.4298(4) 0.01267 1.00000 Uiso C
H2A 0.78882 0.69222 0.44305 0.01267 1.00000 Uiso H
H2B 0.79691 0.54368 0.46652 0.01267 1.00000 Uiso H
C3 0.958(3) 0.4408(18) 0.3853(6) 0.01267 1.00000 Uiso C
H3A 0.90021 0.37435 0.40567 0.01267 1.00000 Uiso H
H3B 1.03287 0.46156 0.41445 0.01267 1.00000 Uiso H
N1 0.8713(12) 0.5672(8) 0.3702(7) 0.01267 1.00000 Uiso N
H1 0.81535 0.54910 0.33589 0.01267 1.00000 Uiso H
C4 0.9657(18) 0.6851(18) 0.3508(7) 0.01267 1.00000 Uiso C
H4A 0.90873 0.76120 0.34207 0.01267 1.00000 Uiso H
H4B 1.01363 0.66278 0.31076 0.01267 1.00000 Uiso H

loop_
_atom_type_symbol
_atom_type_scat_Cromer_Mann_a1
_atom_type_scat_Cromer_Mann_b1
_atom_type_scat_Cromer_Mann_a2
_atom_type_scat_Cromer_Mann_b2
_atom_type_scat_Cromer_Mann_a3
_atom_type_scat_Cromer_Mann_b3
_atom_type_scat_Cromer_Mann_a4
_atom_type_scat_Cromer_Mann_b4
_atom_type_scat_Cromer_Mann_c
_atom_type_scat_dispersion_real
_atom_type_scat_dispersion_imag
_atom_type_scat_source
ER 27.65630 2.07356 16.42850 0.22354 14.97790 11.36040 2.98233 105.70300 5.92046 -0.72300 4.95800 International_Tables_for_Crystallography_Vol.C(1991)_Tables_6.1.1.4_and_6.1.1.5
P 6.43450 1.90670 4.17910 27.15700 1.78000 0.52600 1.49080 68.16450 1.11490 0.09000 0.09500 International_Tables_for_Crystallography_Vol.C(1991)_Tables_6.1.1.4_and_6.1.1.5
O 3.04850 13.27710 2.28680 5.70110 1.54630 0.32390 0.86700 32.90890 0.25080 0.00800 0.00600 International_Tables_for_Crystallography_Vol.C(1991)_Tables_6.1.1.4_and_6.1.1.5
C 2.31000 20.84390 1.02000 10.20750 1.58860 0.56870 0.86500 51.65120 0.21560 0.00200 0.00200 International_Tables_for_Crystallography_Vol.C(1991)_Tables_6.1.1.4_and_6.1.1.5
H 0.49300 10.51090 0.32291 26.12570 0.14019 3.14236 0.04081 57.79970 0.00304 0.00000 0.00000 International_Tables_for_Crystallography_Vol.C(1991)_Tables_6.1.1.4_and_6.1.1.5
N 12.21260 0.00570 3.13220 9.89330 2.01250 28.99750 1.16630 0.58260 -11.52900 0.00400 0.00300 International_Tables_for_Crystallography_Vol.C(1991)_Tables_6.1.1.4_and_6.1.1.5

loop_
_geom_angle_atom_site_label_1
_geom_angle_atom_site_label_2
_geom_angle_atom_site_label_3
_geom_angle
_geom_angle_site_symmetry_1
_geom_angle_site_symmetry_3
_geom_angle_publ_flag
O6 Er1 O5 159.81(9) 8_556 1_455 ?
O6 Er1 O4 101.65(10) 8_556 6_755 ?
O5 Er1 O4 83.41(9) 1_455 6_755 ?
O6 Er1 O8 78.29(9) 8_556 1_455 ?
O5 Er1 O8 83.82(10) 1_455 1_455 ?
O4 Er1 O8 77.73(10) 6_755 1_455 ?
O6 Er1 O7 86.50(10) 8_556 6_765 ?
O5 Er1 O7 99.78(10) 1_455 6_765 ?
O4 Er1 O7 147.42(11) 6_755 6_765 ?
O8 Er1 O7 134.79(9) 1_455 6_765 ?
O6 Er1 O1W 80.76(10) 8_556 . ?
O5 Er1 O1W 84.84(8) 1_455 . ?
O4 Er1 O1W 148.29(10) 6_755 . ?
O8 Er1 O1W 71.78(7) 1_455 . ?
O7 Er1 O1W 63.81(9) 6_765 . ?
O6 Er1 O2 121.80(9) 8_556 . ?
O5 Er1 O2 78.39(9) 1_455 . ?
O4 Er1 O2 73.29(10) 6_755 . ?
O8 Er1 O2 147.40(8) 1_455 . ?
O7 Er1 O2 75.64(9) 6_765 . ?
O1W Er1 O2 132.46(8) . . ?
O6 Er1 O1 73.76(7) 8_556 . ?
O5 Er1 O1 126.41(8) 1_455 . ?
O4 Er1 O1 78.87(9) 6_755 . ?
O8 Er1 O1 138.72(7) 1_455 . ?
O7 Er1 O1 73.22(8) 6_765 . ?
O1W Er1 O1 130.87(7) . . ?
O2 Er1 O1 48.12(8) . . ?
O6 Er1 C1 97.46(10) 8_556 . ?
O5 Er1 C1 102.70(10) 1_455 . ?
O4 Er1 C1 79.51(11) 6_755 . ?
O8 Er1 C1 155.42(8) 1_455 . ?
O7 Er1 C1 68.12(9) 6_765 . ?
O1W Er1 C1 131.92(8) . . ?
O2 Er1 C1 24.54(9) . . ?
O1 Er1 C1 24.47(7) . . ?
O5 P1 O4 109.03(18) . . ?
O5 P1 O3 108.69(14) . . ?
O4 P1 O3 108.31(14) . . ?
O5 P1 C4 108.94(16) . . ?
O4 P1 C4 111.36(15) . . ?
O3 P1 C4 110.46(13) . . ?
O8 P2 O7 110.87(15) . . ?
O8 P2 O6 109.77(13) . . ?
O7 P2 O6 109.27(15) . . ?
O8 P2 C3 105.10(16) . . ?
O7 P2 C3 116.10(18) . . ?
O6 P2 C3 105.47(15) . . ?
C1 O2 Er1 95.5(2) . . ?
O1 C1 O2 117.2(4) . . ?
O1 C1 C2 120.6(4) . . ?
O2 C1 C2 120.3(3) . . ?
O1 C1 Er1 60.6(2) . . ?
O2 C1 Er1 60.0(2) . . ?
C2 C1 Er1 175.6(2) . . ?
P1 O4 Er1 141.23(15) . 6_765 ?
P2 O6 Er1 164.16(15) . 8_656 ?
P2 O8 Er1 157.29(14) . 1_655 ?
C1 O1 Er1 95.0(3) . . ?
P2 O7 Er1 139.03(16) . 6_755 ?
P1 O5 Er1 144.07(15) . 1_655 ?
P1 O3 H3 109.4 . . ?
C1 C2 N1 99.2(3) . . ?
C1 C2 H2A 112.0 . . ?
N1 C2 H2A 112.0 . . ?
C1 C2 H2B 111.9 . . ?
N1 C2 H2B 111.8 . . ?
H2A C2 H2B 109.6 . . ?
N1 C3 P2 107.4(2) . . ?
N1 C3 H3A 110.3 . . ?
P2 C3 H3A 110.2 . . ?
N1 C3 H3B 110.2 . . ?
P2 C3 H3B 110.2 . . ?
H3A C3 H3B 108.5 . . ?
C2 N1 C4 111.9(3) . . ?
C2 N1 C3 109.7(3) . . ?
C4 N1 C3 111.3(3) . . ?
C2 N1 H1 107.9 . . ?
C4 N1 H1 108.0 . . ?
C3 N1 H1 107.9 . . ?
N1 C4 P1 113.8(2) . . ?
N1 C4 H4A 108.8 . . ?
P1 C4 H4A 108.8 . . ?
N1 C4 H4B 108.8 . . ?
P1 C4 H4B 108.8 . . ?
H4A C4 H4B 107.7 . . ?

loop_
_geom_bond_atom_site_label_1
_geom_bond_atom_site_label_2
_geom_bond_distance
_geom_bond_site_symmetry_2
_geom_bond_publ_flag
Er1 O6 2.173(2) 8_556 ?
Er1 O5 2.219(3) 1_455 ?
Er1 O4 2.234(2) 6_755 ?
Er1 O8 2.240(2) 1_455 ?
Er1 O7 2.309(3) 6_765 ?
Er1 O1W 2.502(3) . ?
Er1 O2 2.590(3) . ?
Er1 O1 2.602(3) . ?
Er1 C1 2.977(5) . ?
P1 O5 1.523(3) . ?
P1 O4 1.533(3) . ?
P1 O3 1.534(3) . ?
P1 C4 1.828(4) . ?
P2 O8 1.518(2) . ?
P2 O7 1.520(3) . ?
P2 O6 1.529(2) . ?
P2 C3 1.820(3) . ?
O2 C1 1.242(5) . ?
C1 O1 1.238(3) . ?
C1 C2 1.508(6) . ?
O4 Er1 2.234(2) 6_765 ?
O6 Er1 2.173(2) 8_656 ?
O8 Er1 2.240(2) 1_655 ?
O7 Er1 2.309(3) 6_755 ?
O5 Er1 2.219(3) 1_655 ?
O3 H3 0.8200 . ?
C2 N1 1.540(4) . ?
C2 H2A 0.9700 . ?
C2 H2B 0.9700 . ?
C3 N1 1.548(5) . ?
C3 H3A 0.9700 . ?
C3 H3B 0.9700 . ?
N1 C4 1.543(4) . ?
N1 H1 0.9100 . ?
C4 H4A 0.9700 . ?
C4 H4B 0.9700 . ?

loop_
_geom_hbond_atom_site_label_D
_geom_hbond_atom_site_label_H
_geom_hbond_atom_site_label_A
_geom_hbond_distance_DH
_geom_hbond_distance_HA
_geom_hbond_distance_DA
_geom_hbond_angle_DHA
_geom_hbond_site_symmetry_A
O3 H3 O2 0.82 1.79 2.577(4) 159.0 2_566

loop_
_geom_torsion_atom_site_label_1
_geom_torsion_atom_site_label_2
_geom_torsion_atom_site_label_3
_geom_torsion_atom_site_label_4
_geom_torsion
_geom_torsion_site_symmetry_1
_geom_torsion_site_symmetry_2
_geom_torsion_site_symmetry_3
_geom_torsion_site_symmetry_4
_geom_torsion_publ_flag
O6 Er1 O2 C1 8.0(3) 8_556 . . . ?
O5 Er1 O2 C1 -172.0(2) 1_455 . . . ?
O4 Er1 O2 C1 101.5(2) 6_755 . . . ?
O8 Er1 O2 C1 129.7(2) 1_455 . . . ?
O7 Er1 O2 C1 -68.6(2) 6_765 . . . ?
O1W Er1 O2 C1 -100.2(2) . . . . ?
O1 Er1 O2 C1 11.62(19) . . . . ?
Er1 O2 C1 O1 -20.8(3) . . . . ?
Er1 O2 C1 C2 174.9(3) . . . . ?
O6 Er1 C1 O1 -14.38(18) 8_556 . . . ?
O5 Er1 C1 O1 166.86(17) 1_455 . . . ?
O4 Er1 C1 O1 86.15(16) 6_755 . . . ?
O8 Er1 C1 O1 63.7(3) 1_455 . . . ?
O7 Er1 C1 O1 -97.56(18) 6_765 . . . ?
O1W Er1 C1 O1 -98.63(16) . . . . ?
O2 Er1 C1 O1 158.8(3) . . . . ?
O6 Er1 C1 O2 -173.2(2) 8_556 . . . ?
O5 Er1 C1 O2 8.1(2) 1_455 . . . ?
O4 Er1 C1 O2 -72.6(2) 6_755 . . . ?
O8 Er1 C1 O2 -95.0(3) 1_455 . . . ?
O7 Er1 C1 O2 103.7(3) 6_765 . . . ?
O1W Er1 C1 O2 102.6(2) . . . . ?
O1 Er1 C1 O2 -158.8(3) . . . . ?
O6 Er1 C1 C2 92(3) 8_556 . . . ?
O5 Er1 C1 C2 -86(3) 1_455 . . . ?
O4 Er1 C1 C2 -167(3) 6_755 . . . ?
O8 Er1 C1 C2 170(3) 1_455 . . . ?
O7 Er1 C1 C2 9(3) 6_765 . . . ?
O1W Er1 C1 C2 8(3) . . . . ?
O2 Er1 C1 C2 -95(3) . . . . ?
O1 Er1 C1 C2 107(3) . . . . ?
O5 P1 O4 Er1 106.6(3) . . . 6_765 ?
O3 P1 O4 Er1 -135.3(3) . . . 6_765 ?
C4 P1 O4 Er1 -13.6(4) . . . 6_765 ?
O8 P2 O6 Er1 27.6(7) . . . 8_656 ?
O7 P2 O6 Er1 -94.1(7) . . . 8_656 ?
C3 P2 O6 Er1 140.4(6) . . . 8_656 ?
O7 P2 O8 Er1 -127.1(4) . . . 1_655 ?
O6 P2 O8 Er1 112.1(4) . . . 1_655 ?
C3 P2 O8 Er1 -0.9(4) . . . 1_655 ?
O2 C1 O1 Er1 20.6(3) . . . . ?
C2 C1 O1 Er1 -175.1(3) . . . . ?
O6 Er1 O1 C1 165.14(18) 8_556 . . . ?
O5 Er1 O1 C1 -16.0(2) 1_455 . . . ?
O4 Er1 O1 C1 -89.10(17) 6_755 . . . ?
O8 Er1 O1 C1 -145.57(17) 1_455 . . . ?
O7 Er1 O1 C1 73.90(17) 6_765 . . . ?
O1W Er1 O1 C1 103.39(17) . . . . ?
O2 Er1 O1 C1 -11.65(19) . . . . ?
O8 P2 O7 Er1 46.6(3) . . . 6_755 ?
O6 P2 O7 Er1 167.7(2) . . . 6_755 ?
C3 P2 O7 Er1 -73.2(3) . . . 6_755 ?
O4 P1 O5 Er1 -77.8(3) . . . 1_655 ?
O3 P1 O5 Er1 164.3(2) . . . 1_655 ?
C4 P1 O5 Er1 43.9(3) . . . 1_655 ?
O1 C1 C2 N1 23.8(4) . . . . ?
O2 C1 C2 N1 -172.4(3) . . . . ?
Er1 C1 C2 N1 -80(3) . . . . ?
O8 P2 C3 N1 98.1(3) . . . . ?
O7 P2 C3 N1 -139.0(2) . . . . ?
O6 P2 C3 N1 -17.9(3) . . . . ?
C1 C2 N1 C4 122.9(3) . . . . ?
C1 C2 N1 C3 -113.0(3) . . . . ?
P2 C3 N1 C2 163.8(2) . . . . ?
P2 C3 N1 C4 -71.8(3) . . . . ?
C2 N1 C4 P1 65.1(4) . . . . ?
C3 N1 C4 P1 -58.1(3) . . . . ?
O5 P1 C4 N1 82.6(3) . . . . ?
O4 P1 C4 N1 -157.1(2) . . . . ?
O3 P1 C4 N1 -36.7(3) . . . . ?
